data_2215103
loop_
_publ_author_name
'Abu-Safieh, Kayed A.'
'Khanfer, Monther'
'Al-Far, Rawhi'
'Ali, Basem Fares'
'Maichle-Moessmer, C.'
'Abu-Rayyan, Ahmad'

_publ_section_title
;
 5-Hydrazino-1,3-dimethyl-4-nitro-1<i>H</i>-pyrazole
;
_journal_coeditor_code GG3110
_journal_issue 9
_journal_name_full 'Acta Crystallographica Section E'
_journal_page_first o3814
_journal_page_last o3815
_journal_paper_doi 10.1107/S1600536807039517
_journal_volume 63
_journal_year 2007
_chemical_formula_iupac 'C5 H9 N5 O2'
_chemical_formula_moiety 'C5 H9 N5 O2'
_chemical_formula_sum 'C5 H9 N5 O2'
_chemical_formula_weight 171.17
_chemical_name_common Adnan620
_chemical_name_systematic
;
5-Hydrazino-1,3-dimethyl-4-nitro-1H-pyrazole
;
_space_group_IT_number 61
_symmetry_cell_setting orthorhombic
_symmetry_space_group_name_Hall '-P 2ac 2ab'
_symmetry_space_group_name_H-M 'P b c a'
_atom_sites_solution_hydrogens difmap
_atom_sites_solution_primary direct
_atom_sites_solution_secondary difmap
_audit_creation_method SHELXL-97
_cell_angle_alpha 90.00
_cell_angle_beta 90.00
_cell_angle_gamma 90.00
_cell_formula_units_Z 8
_cell_length_a 8.3129(3)
_cell_length_b 14.340(3)
_cell_length_c 12.869(4)
_cell_measurement_reflns_used 1846
_cell_measurement_temperature 298(2)
_cell_measurement_theta_max 28.02
_cell_measurement_theta_min 2.135
_cell_volume 1534.1(6)
_computing_cell_refinement 'CAD-4 EXPRESS'
_computing_data_collection 'CAD-4 EXPRESS (Enraf--Nonius, 1994)'
_computing_data_reduction 'HELENA (Spek, 1996)'
_computing_molecular_graphics 'XP in SHELXTL'
_computing_publication_material 'XCIF in SHELXTL'
_computing_structure_refinement 'XL in SHELXTL'
_computing_structure_solution 'XS in SHELXTL (Bruker, 2003)'
_diffrn_ambient_temperature 298(2)
_diffrn_measured_fraction_theta_full 1.00
_diffrn_measured_fraction_theta_max 1.00
_diffrn_measurement_device_type 'Enraf--Nonius CAD-4'
_diffrn_measurement_method \w
_diffrn_radiation_monochromator graphite
_diffrn_radiation_source 'fine-focus sealed tube'
_diffrn_radiation_type MoK\a
_diffrn_radiation_wavelength 0.71073
_diffrn_reflns_av_R_equivalents 0.027
_diffrn_reflns_av_sigmaI/netI 0.027
_diffrn_reflns_limit_h_max 11
_diffrn_reflns_limit_h_min -1
_diffrn_reflns_limit_k_max 18
_diffrn_reflns_limit_k_min -1
_diffrn_reflns_limit_l_max 16
_diffrn_reflns_limit_l_min -16
_diffrn_reflns_number 4386
_diffrn_reflns_theta_full 28.0
_diffrn_reflns_theta_max 28.02
_diffrn_reflns_theta_min 3.17
_diffrn_standards_decay_% 3
_diffrn_standards_interval_count 400
_diffrn_standards_interval_time 3600
_diffrn_standards_number 3
_exptl_absorpt_coefficient_mu 0.118
_exptl_absorpt_correction_T_max 0.967
_exptl_absorpt_correction_T_min 0.945
_exptl_absorpt_correction_type numerical
_exptl_absorpt_process_details '(Shape Tracing Software; Rigaku, 2003)'
_exptl_crystal_colour yellow
_exptl_crystal_density_diffrn 1.482
_exptl_crystal_density_method 'not measured'
_exptl_crystal_description block
_exptl_crystal_F_000 720
_exptl_crystal_size_max 0.55
_exptl_crystal_size_mid 0.35
_exptl_crystal_size_min 0.35
_refine_diff_density_max 0.26
_refine_diff_density_min -0.16
_refine_ls_extinction_coef 0.0061(18)
_refine_ls_extinction_expression Fc^*^=kFc[1+0.001xFc^2^\l^3^/sin(2\q)]^-1/4^
_refine_ls_extinction_method SHELXL97
_refine_ls_goodness_of_fit_ref 1.042
_refine_ls_hydrogen_treatment refall
_refine_ls_matrix_type full
_refine_ls_number_parameters 146
_refine_ls_number_reflns 1846
_refine_ls_number_restraints 0
_refine_ls_restrained_S_all 1.042
_refine_ls_R_factor_all 0.0730
_refine_ls_R_factor_gt 0.0415
_refine_ls_shift/su_max 0.000
_refine_ls_shift/su_mean 0.000
_refine_ls_structure_factor_coef Fsqd
_refine_ls_weighting_details 'w=1/[\s^2^(Fo^2^)+(0.0736P)^2^+0.0821P] where P=(Fo^2^+2Fc^2^)/3'
_refine_ls_weighting_scheme calc
_refine_ls_wR_factor_gt 0.1118
_refine_ls_wR_factor_ref 0.1271
_reflns_number_gt 1233
_reflns_number_total 1846
_reflns_threshold_expression I>2\s(I)
_cod_data_source_file gg3110.cif
_cod_data_source_block I
_cod_database_code 2215103
_cod_database_fobs_code 2215103

loop_
_symmetry_equiv_pos_as_xyz
'x, y, z'
'-x+1/2, -y, z+1/2'
'x+1/2, -y+1/2, -z'
'-x, y+1/2, -z+1/2'
'-x, -y, -z'
'x-1/2, y, -z-1/2'
'-x-1/2, y-1/2, z'
'x, -y-1/2, z-1/2'

loop_
_atom_site_type_symbol
_atom_site_label
_atom_site_fract_x
_atom_site_fract_y
_atom_site_fract_z
_atom_site_U_iso_or_equiv
_atom_site_adp_type
_atom_site_calc_flag
_atom_site_occupancy
O O1 0.21521(17) 0.87426(10) 0.56075(8) 0.0607(4) Uani d 1
N N1 0.05276(17) 0.72636(9) 0.80896(9) 0.0422(4) Uani d 1
O O2 0.32124(19) 0.96616(9) 0.67586(10) 0.0670(4) Uani d 1
N N2 0.11316(18) 0.78454(9) 0.88612(9) 0.0464(4) Uani d 1
N N3 0.05167(19) 0.71807(10) 0.62276(11) 0.0485(4) Uani d 1
H H3 0.087(2) 0.7452(13) 0.5686(13) 0.050(5) Uiso d 1
C C3 0.1893(2) 0.85253(11) 0.83932(11) 0.0420(4) Uani d 1
N N4 -0.0454(2) 0.63832(13) 0.61765(12) 0.0563(4) Uani d 1
H H4A -0.108(3) 0.6468(16) 0.5671(19) 0.074(7) Uiso d 1
H H4B 0.010(3) 0.5904(19) 0.598(2) 0.095(10) Uiso d 1
C C4 0.17954(19) 0.83961(10) 0.73019(11) 0.0383(4) Uani d 1
N N5 0.24162(16) 0.89595(10) 0.65299(11) 0.0446(4) Uani d 1
C C5 0.08993(18) 0.75750(11) 0.71340(10) 0.0378(4) Uani d 1
C C6 -0.0289(3) 0.64202(16) 0.84255(17) 0.0608(6) Uani d 1
H H6C -0.137(4) 0.647(2) 0.830(2) 0.130(11) Uiso d 1
C C7 0.2681(3) 0.92806(15) 0.89924(15) 0.0574(5) Uani d 1
H H7C 0.239(3) 0.9836(17) 0.8771(18) 0.077(7) Uiso d 1
H H7A 0.234(3) 0.9278(17) 0.972(2) 0.084(7) Uiso d 1
H H7B 0.388(3) 0.9269(19) 0.888(2) 0.101(9) Uiso d 1
H H6A -0.003(4) 0.631(2) 0.905(3) 0.109(9) Uiso d 1
H H6B 0.010(4) 0.592(3) 0.810(3) 0.149(15) Uiso d 1

loop_
_atom_site_aniso_label
_atom_site_aniso_U_11
_atom_site_aniso_U_22
_atom_site_aniso_U_33
_atom_site_aniso_U_12
_atom_site_aniso_U_13
_atom_site_aniso_U_23
O1 0.0709(9) 0.0775(9) 0.0338(6) -0.0148(7) 0.0073(6) 0.0072(6)
N1 0.0459(8) 0.0492(7) 0.0315(6) 0.0003(6) 0.0011(5) 0.0045(5)
O2 0.0827(10) 0.0577(8) 0.0607(8) -0.0225(8) 0.0039(7) 0.0039(6)
N2 0.0558(9) 0.0531(8) 0.0302(6) 0.0059(7) -0.0001(6) 0.0000(5)
N3 0.0568(9) 0.0576(8) 0.0311(6) -0.0131(7) 0.0003(6) 0.0011(6)
C3 0.0471(9) 0.0447(8) 0.0340(7) 0.0098(7) -0.0015(7) -0.0002(6)
N4 0.0603(10) 0.0643(10) 0.0443(8) -0.0149(9) -0.0077(8) -0.0001(7)
C4 0.0412(8) 0.0419(7) 0.0318(7) 0.0056(7) 0.0018(6) 0.0017(6)
N5 0.0461(8) 0.0486(8) 0.0392(7) -0.0007(7) 0.0045(6) 0.0049(6)
C5 0.0363(8) 0.0462(8) 0.0308(7) 0.0066(7) 0.0023(6) 0.0038(6)
C6 0.0703(14) 0.0654(12) 0.0469(10) -0.0140(11) 0.0002(10) 0.0173(9)
C7 0.0729(15) 0.0538(11) 0.0456(10) 0.0033(10) -0.0042(9) -0.0093(8)

loop_
_atom_type_symbol
_atom_type_description
_atom_type_scat_dispersion_real
_atom_type_scat_dispersion_imag
_atom_type_scat_source
C C 0.0033 0.0016 'International Tables Vol C Tables 4.2.6.8 and 6.1.1.4'
N N 0.0061 0.0033 'International Tables Vol C Tables 4.2.6.8 and 6.1.1.4'
O O 0.0106 0.0060 'International Tables Vol C Tables 4.2.6.8 and 6.1.1.4'
H H 0.0000 0.0000 'International Tables Vol C Tables 4.2.6.8 and 6.1.1.4'

loop_
_geom_angle_atom_site_label_1
_geom_angle_atom_site_label_2
_geom_angle_atom_site_label_3
_geom_angle
_geom_angle_publ_flag
C5 N1 N2 111.77(13) yes
C5 N1 C6 131.00(15) yes
N2 N1 C6 117.12(13) yes
C3 N2 N1 107.03(12) yes
C5 N3 N4 121.60(14) yes
C5 N3 H3 116.1(12) ?
N4 N3 H3 122.3(12) ?
N2 C3 C4 109.31(14) yes
N2 C3 C7 121.23(15) yes
C4 C3 C7 129.46(16) yes
N3 N4 H4A 105.9(16) ?
N3 N4 H4B 110.6(18) ?
H4A N4 H4B 102(2) ?
N5 C4 C5 125.16(13) yes
N5 C4 C3 127.92(15) yes
C5 C4 C3 106.90(13) yes
O2 N5 O1 121.49(13) yes
O2 N5 C4 120.25(14) yes
O1 N5 C4 118.26(14) yes
N3 C5 N1 127.16(15) yes
N3 C5 C4 127.85(13) yes
N1 C5 C4 104.99(12) yes
N1 C6 H6C 110(2) ?
N1 C6 H6A 108(2) ?
H6C C6 H6A 116(3) ?
N1 C6 H6B 111(2) ?
H6C C6 H6B 110(3) ?
H6A C6 H6B 102(3) ?
C3 C7 H7C 112.0(15) ?
C3 C7 H7A 111.6(15) ?
H7C C7 H7A 104(2) ?
C3 C7 H7B 110.7(15) ?
H7C C7 H7B 104(2) ?
H7A C7 H7B 115(2) ?

loop_
_geom_bond_atom_site_label_1
_geom_bond_atom_site_label_2
_geom_bond_distance
_geom_bond_publ_flag
O1 N5 1.2467(18) yes
N1 C5 1.3443(17) yes
N1 N2 1.3907(18) yes
N1 C6 1.453(2) yes
O2 N5 1.2404(18) yes
N2 C3 1.309(2) yes
N3 C5 1.3347(19) yes
N3 N4 1.401(2) yes
N3 H3 0.851(18) ?
C3 C4 1.419(2) yes
C3 C7 1.482(3) yes
N4 H4A 0.84(3) ?
N4 H4B 0.87(3) ?
C4 N5 1.3805(19) yes
C4 C5 1.410(2) yes
C6 H6C 0.92(3) ?
C6 H6A 0.84(3) ?
C6 H6B 0.90(4) ?
C7 H7C 0.88(3) ?
C7 H7A 0.98(3) ?
C7 H7B 1.01(3) ?

loop_
_geom_hbond_atom_site_label_D
_geom_hbond_atom_site_label_H
_geom_hbond_atom_site_label_A
_geom_hbond_site_symmetry_A
_geom_hbond_distance_DH
_geom_hbond_distance_HA
_geom_hbond_distance_DA
_geom_hbond_angle_DHA
N4 H4A O1 3_466 0.84(3) 2.23(3) 3.044(2) 164(2)
N4 H4B O2 7_655 0.87(3) 2.48(3) 3.182(3) 138(2)
N3 H3 N2 8_575 0.851(18) 2.396(17) 3.088(2) 138.8(16)

loop_
_cod_related_entry_id
_cod_related_entry_database
_cod_related_entry_code
1 ChemSpider 2775788
